data_2021899
loop_
_publ_author_name
'Matulkov\'a, Irena'
'F\'abry, Jan'
'N\<emec, Ivan'
'C\'isa\<rov\'a, Ivana'
'Van\<ek, P\<remysl'

_publ_section_title
;
 Migrating hydrogen in 2,4,6-triaminopyrimidinium(1+)&#x000D; x&#x000D;
 hydrogen trioxofluorophosphate(&#x2212;)&#x000D; x&#x000D;
 monohydrate/2,4,6-triaminopyrimidinium(2+)1--x&#x000D;
 trioxofluorophosphate(2--)1--x&#x000D; monohydrate (0.0 &lt; x &lt; 0.73)
 with changing temperature
;
_journal_coeditor_code EB5065SUP1
_journal_issue 6
_journal_name_full 'Acta Crystallographica Section B Structural Science, Crystal Engineering and Materials'
_journal_page_first 1114
_journal_paper_doi 10.1107/S2052520617014007
_journal_volume 73
_journal_year 2017
_chemical_formula_moiety
;
(C4 N5 H8)0.70 (F O3 H P)0.70 .
(C4 N5 H9)0.30 (F O3 P)0.30 . (H2 O)
;
_chemical_formula_sum 'C4 H11 F N5 O4 P'
_chemical_formula_weight 243.1
_chemical_name_systematic
; 
2,4,6-triaminopyrimidinium(1+)
hydrogen trioxofluorophosphate(1-) (0.70) :
2,4,6-triaminopyrimidinium(2+)
trioxofluorophosphate(2-) (0.30) monohydrate
;
_space_group_IT_number 15
_space_group_name_Hall '-C 2yc'
_space_group_name_H-M_alt 'C 1 2/c 1'
_symmetry_cell_setting monoclinic
_symmetry_Int_Tables_number 15
_symmetry_space_group_name_Hall '-C 2yc'
_symmetry_space_group_name_H-M 'C 1 2/c 1'
_cell_angle_alpha 90
_cell_angle_beta 129.1180(10)
_cell_angle_gamma 90
_cell_formula_units_Z 8
_cell_length_a 20.6416(7)
_cell_length_b 8.9068(2)
_cell_length_c 13.9075(5)
_cell_measurement_reflns_used 8158
_cell_measurement_temperature 280
_cell_measurement_theta_max 30.005
_cell_measurement_theta_min 2.544
_cell_volume 1983.77(11)
_computing_cell_refinement '<i>SAINT</i> (Bruker, 2015)'
_computing_data_collection
;
<i>Bruker Instrument Service</i>2 (Bruker, 2015)
;
_computing_data_reduction <i>SAINT</i>
_computing_molecular_graphics
;
<i>DIAMOND</i> (Brandenburg & Putz, 2005), 
<i>PLATON</i> (Spek, 2009),
<i>JANA</i>2006
;
_computing_publication_material <i>JANA</i>2006
_computing_structure_refinement
;
<i>JANA</i>2006 (Pet\<r\'i\<cek <i>et al.</i>, 2014)
;
_computing_structure_solution
;
<i>SIR</i>97 (Burla <i>et al.</i>, 2015)
;
_diffrn_ambient_temperature 280
_diffrn_detector 'CMOS plate'
_diffrn_detector_area_resol_mean 10.24
_diffrn_measured_fraction_theta_full 0.98
_diffrn_measured_fraction_theta_max 0.96
_diffrn_measurement_device_type 'Bruker D8 VENTURE Kappa Duo PHOTON 100 CMOS'
_diffrn_measurement_method '\w and \f scans'
_diffrn_radiation_monochromator 'Quazar Mo multilayer optic'
_diffrn_radiation_probe x-ray
_diffrn_radiation_source 'I\mS  micro-focus sealed tube'
_diffrn_radiation_type 'Mo K\a'
_diffrn_radiation_wavelength 0.71073
_diffrn_reflns_av_R_equivalents 0.0258
_diffrn_reflns_av_unetI/netI 0.0288
_diffrn_reflns_limit_h_max 26
_diffrn_reflns_limit_h_min -28
_diffrn_reflns_limit_k_max 9
_diffrn_reflns_limit_k_min -12
_diffrn_reflns_limit_l_max 19
_diffrn_reflns_limit_l_min -18
_diffrn_reflns_number 8158
_diffrn_reflns_theta_full 27.26
_diffrn_reflns_theta_max 30.02
_diffrn_reflns_theta_min 2.54
_exptl_absorpt_coefficient_mu 0.299
_exptl_absorpt_correction_T_max 0.9590
_exptl_absorpt_correction_T_min 0.9180
_exptl_absorpt_correction_type multi-scan
_exptl_absorpt_process_details 'SADABS (Bruker, 2016)'
_exptl_crystal_colour yellow
_exptl_crystal_density_diffrn 1.6282
_exptl_crystal_description plate
_exptl_crystal_F_000 1008
_exptl_crystal_size_max 0.313
_exptl_crystal_size_mid 0.209
_exptl_crystal_size_min 0.110
_refine_diff_density_max 0.30
_refine_diff_density_min -0.28
_refine_ls_extinction_coef 13000(2000)
_refine_ls_extinction_method 'B-C type 1 Lorentzian isotropic (Becker & Coppens, 1974)'
_refine_ls_goodness_of_fit_gt 2.15
_refine_ls_goodness_of_fit_ref 1.93
_refine_ls_hydrogen_treatment mixed
_refine_ls_number_constraints 0
_refine_ls_number_parameters 166
_refine_ls_number_reflns 2784
_refine_ls_number_restraints 2
_refine_ls_R_factor_all 0.0536
_refine_ls_R_factor_gt 0.0356
_refine_ls_shift/su_max 0.0109
_refine_ls_shift/su_mean 0.0015
_refine_ls_structure_factor_coef Fsqd
_refine_ls_weighting_details w=1/(\s^2^(I)+0.0004I^2^)
_refine_ls_weighting_scheme sigma
_refine_ls_wR_factor_gt 0.0830
_refine_ls_wR_factor_ref 0.0866
_reflns_number_gt 2095
_reflns_number_total 2784
_reflns_threshold_expression I>3\s(I)
_cod_data_source_file eb5065sup1.cif
_cod_data_source_block II
_cod_depositor_comments
;
The following automatic conversions were performed:

data item '_diffrn_radiation_probe' value 'X-ray' was changed to
'x-ray' in accordance with the
/home/saulius/struct/COD-crude-data/automatic-downloads/DataCite-retrospective/IUCr/depositions/lib/dictionaries/cif_core.dic
dictionary named 'cif_core.dic' version 2.4.2 last updated on
2011-04-26.

Automatic conversion script
Id: cif_fix_values 7556 2019-12-06 15:28:31Z antanas 
;
_cod_original_formula_sum 'C4 H11 F1 N5 O4 P1'
_cod_database_code 2021899
_diffrn_measurement_detector_type 'PHOTON 100 CMOS'

loop_
_space_group_symop_id
_space_group_symop_operation_xyz
1 x,y,z
2 -x,y,-z+1/2
3 -x,-y,-z
4 x,-y,z+1/2
5 x+1/2,y+1/2,z
6 -x+1/2,y+1/2,-z+1/2
7 -x+1/2,-y+1/2,-z
8 x+1/2,-y+1/2,z+1/2

loop_
_atom_site_label
_atom_site_type_symbol
_atom_site_fract_x
_atom_site_fract_y
_atom_site_fract_z
_atom_site_adp_type
_atom_site_U_iso_or_equiv
_atom_site_site_symmetry_multiplicity
_atom_site_occupancy
_atom_site_calc_flag
P1 P 0.35012(2) 0.97085(4) 0.50498(3) Uani 0.0284(2) 8 1 d
O1 O 0.34455(7) 1.12463(12) 0.46061(10) Uani 0.0502(7) 8 1 d
O2 O 0.28712(6) 0.85856(11) 0.41388(8) Uani 0.0354(6) 8 1 d
O3 O 0.43989(6) 0.91219(12) 0.58211(10) Uani 0.0419(6) 8 1 d
F1 F 0.33693(7) 0.98570(12) 0.60370(9) Uani 0.0540(7) 8 1 d
C1 C 0.41887(8) 0.51755(15) 0.54546(12) Uani 0.0251(6) 8 1 d
N1 N 0.47381(7) 0.62972(13) 0.60474(10) Uani 0.0262(6) 8 1 d
C2 C 0.55701(8) 0.59636(16) 0.68714(11) Uani 0.0253(7) 8 1 d
C3 C 0.58558(9) 0.45019(15) 0.70922(12) Uani 0.0290(7) 8 1 d
H1c3 H 0.642428 0.429301 0.765131 Uiso 0.0348 8 1 d
C4 C 0.52803(9) 0.33606(16) 0.64661(12) Uani 0.0274(7) 8 1 d
N2 N 0.44462(7) 0.37312(13) 0.56457(10) Uani 0.0277(6) 8 1 d
H1n2 H 0.4084(11) 0.3018(19) 0.5259(13) Uiso 0.0332 8 1 d
N3 N 0.33818(8) 0.54729(15) 0.46808(12) Uani 0.0349(6) 8 1 d
H1n3 H 0.3245(11) 0.646(2) 0.4569(14) Uiso 0.0419 8 1 d
H2n3 H 0.3021(12) 0.4713(19) 0.4211(15) Uiso 0.0419 8 1 d
N4 N 0.60884(8) 0.71259(15) 0.74479(12) Uani 0.0374(7) 8 1 d
H1n4 H 0.6643(12) 0.6947(20) 0.8034(15) Uiso 0.0449 8 1 d
H2n4 H 0.5891(12) 0.799(2) 0.7283(14) Uiso 0.0449 8 1 d
N5 N 0.54779(9) 0.19229(15) 0.66165(13) Uani 0.0423(8) 8 1 d
H1n5 H 0.6042(13) 0.171(2) 0.7177(16) Uiso 0.0507 8 1 d
H2n5 H 0.5096(12) 0.120(2) 0.6211(15) Uiso 0.0507 8 1 d
O1w O 0.27266(7) 0.82237(13) 0.20415(10) Uani 0.0381(6) 8 1 d
H1ow H 0.2739(13) 0.832(2) 0.2651(14) Uiso 0.0572 8 1 d
H2ow H 0.2417(12) 0.7496(19) 0.1590(16) Uiso 0.0572 8 1 d
H1o3 H 0.451271 0.807383 0.592221 Uiso 0.074(8) 8 0.70(4) d
H1n1 H 0.451555 0.737011 0.581017 Uiso 0.074(8) 8 0.30(4) d

loop_
_atom_site_aniso_label
_atom_site_aniso_type_symbol
_atom_site_aniso_U_11
_atom_site_aniso_U_22
_atom_site_aniso_U_33
_atom_site_aniso_U_12
_atom_site_aniso_U_13
_atom_site_aniso_U_23
P1 P 0.0223(2) 0.0216(2) 0.0295(2) -0.00060(14) 0.01058(15) -0.00004(13)
O1 O 0.0388(7) 0.0279(6) 0.0479(6) -0.0046(5) 0.0102(5) 0.0089(5)
O2 O 0.0242(5) 0.0287(6) 0.0369(5) -0.0040(4) 0.0114(5) -0.0032(4)
O3 O 0.0207(5) 0.0271(6) 0.0535(6) -0.0011(4) 0.0119(5) -0.0065(5)
F1 F 0.0608(7) 0.0557(7) 0.0539(6) 0.0014(5) 0.0402(6) -0.0080(5)
C1 C 0.0203(6) 0.0272(7) 0.0251(6) -0.0001(5) 0.0130(5) -0.0008(5)
N1 N 0.0183(6) 0.0247(6) 0.0284(5) 0.0003(4) 0.0113(5) -0.0016(4)
C2 C 0.0199(6) 0.0281(7) 0.0259(6) -0.0004(5) 0.0135(5) -0.0017(5)
C3 C 0.0181(6) 0.0297(8) 0.0317(7) 0.0023(5) 0.0121(6) -0.0004(5)
C4 C 0.0233(7) 0.0275(7) 0.0301(6) 0.0027(5) 0.0163(6) 0.0005(5)
N2 N 0.0201(6) 0.0244(6) 0.0302(6) -0.0018(4) 0.0119(5) -0.0028(4)
N3 N 0.0188(6) 0.0276(7) 0.0399(6) -0.0007(5) 0.0098(5) -0.0039(5)
N4 N 0.0210(6) 0.0278(7) 0.0465(7) -0.0027(5) 0.0132(6) -0.0041(6)
N5 N 0.0266(7) 0.0253(7) 0.0574(9) 0.0018(5) 0.0181(7) -0.0005(6)
O1w O 0.0309(6) 0.0355(6) 0.0383(6) -0.0007(5) 0.0171(5) -0.0008(5)

loop_
_atom_type_symbol
_atom_type_scat_dispersion_real
_atom_type_scat_dispersion_imag
_atom_type_scat_source
C 0.0033 0.0016 'International Tables Vol C tables 4.2.6.8 and 6.1.1.1'
H 0.0000 0.0000 'International Tables Vol C tables 4.2.6.8 and 6.1.1.1'
F 0.0171 0.0103 'International Tables Vol C tables 4.2.6.8 and 6.1.1.1'
N 0.0061 0.0033 'International Tables Vol C tables 4.2.6.8 and 6.1.1.1'
O 0.0106 0.0060 'International Tables Vol C tables 4.2.6.8 and 6.1.1.1'
P 0.1023 0.0942 'International Tables Vol C tables 4.2.6.8 and 6.1.1.1'

loop_
_geom_angle_atom_site_label_1
_geom_angle_atom_site_label_2
_geom_angle_atom_site_label_3
_geom_angle
O1 P1 O2 118.13(5)
O1 P1 O3 110.46(8)
O1 P1 F1 106.11(8)
O2 P1 O3 112.81(6)
O2 P1 F1 105.15(8)
O3 P1 F1 102.56(7)
P1 O3 H1o3 120.99(9)
P1 O3 H1n1 117.01(7)
N1 C1 N2 120.98(12)
N1 C1 N3 119.77(13)
N2 C1 N3 119.24(12)
C1 N1 C2 118.90(12)
C1 N1 H1o3 125.95(10)
C1 N1 H1n1 117.84(10)
C2 N1 H1o3 115.11(9)
C2 N1 H1n1 123.08(11)
N1 C2 C3 121.71(12)
N1 C2 N4 116.27(12)
C3 C2 N4 122.01(12)
C2 C3 H1c3 120.72
C2 C3 C4 118.56(12)
H1c3 C3 C4 120.72
C3 C4 N2 118.40(13)
C3 C4 N5 123.97(13)
N2 C4 N5 117.62(12)
C1 N2 C4 121.44(11)
C1 N2 H1n2 119.9(11)
C4 N2 H1n2 118.6(11)
C1 N3 H1n3 115.5(11)
C1 N3 H2n3 118.5(12)
H1n3 N3 H2n3 125.1(14)
C2 N4 H1n4 118.9(11)
C2 N4 H2n4 119.0(12)
H1n4 N4 H2n4 122.0(16)
C4 N5 H1n5 115.6(11)
C4 N5 H2n5 122.5(12)
H1n5 N5 H2n5 121.8(17)
H1ow O1w H2ow 111(2)
O3 H1o3 N1 175.84(12)
O3 H1o3 H1n1 162.63(6)
O3 H1n1 N1 164.05(6)
N1 H1n1 H1o3 154.17(5)

loop_
_geom_bond_atom_site_label_1
_geom_bond_atom_site_label_2
_geom_bond_distance
P1 O1 1.4767(12)
P1 O2 1.4892(9)
P1 O3 1.5327(11)
P1 F1 1.5646(17)
O3 H1o3 0.9511(11)
C1 N1 1.3357(17)
C1 N2 1.3527(18)
C1 N3 1.3194(18)
N1 C2 1.3665(17)
N1 H1n1 1.0207(11)
C2 C3 1.381(2)
C2 N4 1.3329(18)
C3 H1c3 0.93
C3 C4 1.3774(19)
C4 N2 1.3770(18)
C4 N5 1.320(2)
N2 H1n2 0.863(16)
N3 H1n3 0.910(18)
N3 H2n3 0.909(16)
N4 H1n4 0.907(18)
N4 H2n4 0.83(2)
N5 H1n5 0.92(2)
N5 H2n5 0.890(18)
O1w H1ow 0.84(3)
O1w H2ow 0.847(16)
H1ow H2ow 1.39(3)

loop_
_geom_hbond_atom_site_label_D
_geom_hbond_atom_site_label_H
_geom_hbond_atom_site_label_A
_geom_hbond_site_symmetry_A
_geom_hbond_distance_DH
_geom_hbond_distance_HA
_geom_hbond_distance_DA
_geom_hbond_angle_DHA
N2 H1n2 O1 1_545 0.863(16) 1.882(16) 2.7363(16) 170.3(14)
N3 H1n3 O2 . 0.910(18) 1.985(18) 2.8919(17) 174.1(14)
N3 H2n3 O1w 6_545 0.909(16) 1.945(15) 2.8407(16) 168(2)
N4 H1n4 O2 8_565 0.907(18) 2.02(2) 2.9247(17) 172(2)
N4 H2n4 F1 2_656 0.83(2) 2.460(17) 2.9384(17) 117.5(11)
N5 H1n5 O1w 3_666 0.92(2) 2.04(3) 2.917(2) 158(2)
N5 H2n5 O3 1_545 0.890(18) 2.19(2) 3.0496(18) 161.3(16)
O1w H1ow O2 . 0.84(3) 1.92(2) 2.757(2) 175(2)
O1w H2ow O1 6_545 0.847(16) 1.854(15) 2.6853(14) 166.7(16)
O3 H1o3 N1 . 0.9511(11) 1.6275(12) 2.5770(16) 175.84(12)
N1 H1n1 O3 . 1.0207(11) 1.5802(11) 2.5770(16) 164.05(6)

loop_
_restr_distance_atom_site_label_1
_restr_distance_atom_site_label_2
_restr_distance_target
_restr_distance_target_weight_param
O1w H1ow 0.84 0.02
O1w H2ow 0.84 0.02
